data_4126105
loop_
_publ_author_name
'Mian, Mohammad Rasel'
'Iguchi, Hiroaki'
'Takaishi, Shinya'
'Murasugi, Hideaki'
'Miyamoto, Tatsuya'
'Okamoto, Hiroshi'
'Tanaka, Hisaaki'
'Kuroda, Shin-Ichi'
'Breedlove, Brian K.'
'Yamashita, Masahiro'

_publ_section_title
;
 Multiple-Hydrogen-Bond Approach to Uncommon Pd(III) Oxidation State: A
 Pd-Br Chain with High Conductivity and Thermal Stability.
;
_journal_issue 19
_journal_name_full 'Journal of the American Chemical Society'
_journal_page_first 6562
_journal_page_last 6565
_journal_paper_doi 10.1021/jacs.7b02558
_journal_volume 139
_journal_year 2017
_chemical_absolute_configuration syn
_chemical_formula_sum 'C8 H24 Br3 N4 O4 Pd'
_chemical_formula_weight 586.44
_chemical_name_systematic
; 
 ? 
;
_space_group_IT_number 5
_symmetry_cell_setting monoclinic
_symmetry_space_group_name_Hall 'C 2y'
_symmetry_space_group_name_H-M 'C 1 2 1'
_atom_sites_solution_hydrogens geom
_atom_sites_solution_primary direct
_atom_sites_solution_secondary difmap
_audit_creation_method SHELXL-97
_cell_angle_alpha 90.00
_cell_angle_beta 100.940(2)
_cell_angle_gamma 90.00
_cell_formula_units_Z 2
_cell_length_a 22.2432(16)
_cell_length_b 5.1818(4)
_cell_length_c 7.3296(5)
_cell_measurement_reflns_used 2774
_cell_measurement_temperature 93(2)
_cell_measurement_theta_max 33.64
_cell_measurement_theta_min 2.83
_cell_volume 829.46(10)
_computing_cell_refinement 'Bruker SAINT'
_computing_data_collection 'Bruker APEX2'
_computing_data_reduction 'Bruker SAINT'
_computing_molecular_graphics 'Bruker SHELXTL'
_computing_publication_material 'Bruker SHELXTL'
_computing_structure_refinement 'SHELXL-2014 (Sheldrick 2014)'
_computing_structure_solution 'SHELXS-97 (Sheldrick, 1990)'
_diffrn_ambient_temperature 93(2)
_diffrn_measured_fraction_theta_full 0.994
_diffrn_measured_fraction_theta_max 0.994
_diffrn_measurement_device_type 'Bruker APEX-II CCD'
_diffrn_measurement_method 'phi and omega scans'
_diffrn_radiation_monochromator graphite
_diffrn_radiation_source 'fine-focus sealed tube'
_diffrn_radiation_type MoK\a
_diffrn_radiation_wavelength 0.71073
_diffrn_reflns_av_R_equivalents 0.0265
_diffrn_reflns_av_sigmaI/netI 0.0542
_diffrn_reflns_limit_h_max 34
_diffrn_reflns_limit_h_min -24
_diffrn_reflns_limit_k_max 8
_diffrn_reflns_limit_k_min -7
_diffrn_reflns_limit_l_max 11
_diffrn_reflns_limit_l_min -11
_diffrn_reflns_number 5072
_diffrn_reflns_theta_full 33.72
_diffrn_reflns_theta_max 33.72
_diffrn_reflns_theta_min 1.86
_exptl_absorpt_coefficient_mu 8.361
_exptl_absorpt_correction_T_max 0.6799
_exptl_absorpt_correction_T_min 0.4578
_exptl_absorpt_correction_type multi-scan
_exptl_absorpt_process_details 'SADABS (Sheldrick, 1997)'
_exptl_crystal_colour brown
_exptl_crystal_density_diffrn 2.348
_exptl_crystal_density_method 'not measured'
_exptl_crystal_description stick
_exptl_crystal_F_000 566
_exptl_crystal_size_max 0.38
_exptl_crystal_size_mid 0.05
_exptl_crystal_size_min 0.05
_refine_diff_density_max 1.654
_refine_diff_density_min -2.320
_refine_diff_density_rms 0.189
_refine_ls_abs_structure_details 'Flack H D (1983), Acta Cryst. A39, 876-881'
_refine_ls_abs_structure_Flack 0.03(2)
_refine_ls_extinction_method none
_refine_ls_goodness_of_fit_ref 1.024
_refine_ls_hydrogen_treatment mixed
_refine_ls_matrix_type full
_refine_ls_number_parameters 94
_refine_ls_number_reflns 2970
_refine_ls_number_restraints 1
_refine_ls_restrained_S_all 1.024
_refine_ls_R_factor_all 0.0531
_refine_ls_R_factor_gt 0.0367
_refine_ls_shift/su_max 0.000
_refine_ls_shift/su_mean 0.000
_refine_ls_structure_factor_coef Fsqd
_refine_ls_weighting_details 'calc w=1/[\s^2^(Fo^2^)+(0.0152P)^2^+5.0286P] where P=(Fo^2^+2Fc^2^)/3'
_refine_ls_weighting_scheme calc
_refine_ls_wR_factor_gt 0.0666
_refine_ls_wR_factor_ref 0.0716
_reflns_number_gt 2442
_reflns_number_total 2970
_reflns_threshold_expression >2sigma(I)
_cod_data_source_file ja7b02558_si_001.cif
_cod_data_source_block pdbrdabdohbr2_93k
_cod_original_sg_symbol_H-M C2
_cod_database_code 4126105

loop_
_symmetry_equiv_pos_as_xyz
'x, y, z'
'-x, y, -z'
'x+1/2, y+1/2, z'
'-x+1/2, y+1/2, -z'

loop_
_atom_site_label
_atom_site_type_symbol
_atom_site_fract_x
_atom_site_fract_y
_atom_site_fract_z
_atom_site_U_iso_or_equiv
_atom_site_adp_type
_atom_site_occupancy
_atom_site_symmetry_multiplicity
_atom_site_calc_flag
_atom_site_refinement_flags
Pd1 Pd 0.0000 0.04498(18) 0.0000 0.00484(7) Uani 1 2 d S
Br1 Br 0.0000 -0.4551(3) 0.0000 0.00872(10) Uani 1 2 d S
Br2 Br 0.08687(3) 0.5420(3) 0.53599(5) 0.02924(12) Uani 1 1 d .
N1 N 0.06733(12) 0.0473(19) -0.1570(4) 0.0082(5) Uani 1 1 d .
H1 H 0.0692 -0.1115 -0.2117 0.010 Uiso 1 1 calc R
H2 H 0.0583 0.1688 -0.2497 0.010 Uiso 1 1 calc R
N2 N 0.07294(12) 0.0408(18) 0.2180(4) 0.0080(5) Uani 1 1 d .
H3 H 0.0770 0.2002 0.2743 0.010 Uiso 1 1 calc R
H4 H 0.0662 -0.0789 0.3046 0.010 Uiso 1 1 calc R
C1 C 0.1811(2) 0.026(3) -0.1297(6) 0.0269(15) Uani 1 1 d .
H5 H 0.1735 0.0892 -0.2594 0.032 Uiso 1 1 calc R
H6 H 0.2196 0.1048 -0.0632 0.032 Uiso 1 1 calc R
C2 C 0.12794(19) 0.1087(8) -0.0362(6) 0.0113(9) Uani 1 1 d .
H7 H 0.1305 0.2994 -0.0150 0.014 Uiso 1 1 calc R
C3 C 0.13043(19) -0.0252(8) 0.1504(6) 0.0111(8) Uani 1 1 d .
H8 H 0.1300 -0.2154 0.1274 0.013 Uiso 1 1 calc R
C4 C 0.18760(18) 0.035(3) 0.2935(6) 0.0191(9) Uani 1 1 d .
H9 H 0.1836 -0.0368 0.4158 0.023 Uiso 1 1 calc R
H10 H 0.2238 -0.0444 0.2557 0.023 Uiso 1 1 calc R
O1 O 0.1875(2) -0.2475(10) -0.1290(6) 0.0405(13) Uani 1 1 d .
H11 H 0.1661 -0.3089 -0.2260 0.061 Uiso 1 1 calc R
O2 O 0.19546(19) 0.3197(10) 0.3074(6) 0.0318(10) Uani 1 1 d .
H12 H 0.1902 0.3696 0.4123 0.048 Uiso 1 1 calc R

loop_
_atom_site_aniso_label
_atom_site_aniso_U_11
_atom_site_aniso_U_22
_atom_site_aniso_U_33
_atom_site_aniso_U_23
_atom_site_aniso_U_13
_atom_site_aniso_U_12
Pd1 0.00656(16) 0.00339(13) 0.00489(13) 0.000 0.00192(11) 0.000
Br1 0.0124(2) 0.00510(18) 0.00897(19) 0.000 0.00269(16) 0.000
Br2 0.0600(3) 0.01461(18) 0.01269(16) -0.0003(6) 0.00593(18) -0.0011(7)
N1 0.0088(12) 0.0093(12) 0.0068(11) 0.000(4) 0.0021(9) 0.001(4)
N2 0.0085(12) 0.0085(13) 0.0069(11) -0.001(4) 0.0013(9) -0.006(4)
C1 0.0103(17) 0.057(5) 0.0150(17) 0.002(5) 0.0061(14) -0.005(4)
C2 0.0080(17) 0.017(2) 0.0104(16) -0.0035(14) 0.0049(14) -0.0054(13)
C3 0.0061(17) 0.015(2) 0.0122(18) 0.0004(14) 0.0008(15) 0.0009(13)
C4 0.0111(16) 0.029(3) 0.0154(16) -0.003(5) -0.0011(13) -0.003(5)
O1 0.026(2) 0.060(3) 0.031(2) -0.023(2) -0.0045(18) 0.022(2)
O2 0.028(2) 0.044(3) 0.0238(19) -0.015(2) 0.0064(16) -0.016(2)

loop_
_atom_type_symbol
_atom_type_description
_atom_type_scat_dispersion_real
_atom_type_scat_dispersion_imag
_atom_type_scat_source
C C 0.0033 0.0016 'International Tables Vol C Tables 4.2.6.8 and 6.1.1.4'
H H 0.0000 0.0000 'International Tables Vol C Tables 4.2.6.8 and 6.1.1.4'
N N 0.0061 0.0033 'International Tables Vol C Tables 4.2.6.8 and 6.1.1.4'
O O 0.0106 0.0060 'International Tables Vol C Tables 4.2.6.8 and 6.1.1.4'
Br Br -0.2901 2.4595 'International Tables Vol C Tables 4.2.6.8 and 6.1.1.4'
Pd Pd -0.9988 1.0072 'International Tables Vol C Tables 4.2.6.8 and 6.1.1.4'

loop_
_geom_angle_atom_site_label_1
_geom_angle_atom_site_label_2
_geom_angle_atom_site_label_3
_geom_angle
_geom_angle_site_symmetry_1
_geom_angle_site_symmetry_3
N2 Pd1 N2 178.8(5) . 2
N2 Pd1 N1 83.30(11) . .
N2 Pd1 N1 96.71(11) 2 .
N2 Pd1 N1 96.71(11) . 2
N2 Pd1 N1 83.30(11) 2 2
N1 Pd1 N1 179.3(6) . 2
N2 Pd1 Br1 90.6(3) . 1_565
N2 Pd1 Br1 90.6(3) 2 1_565
N1 Pd1 Br1 89.7(3) . 1_565
N1 Pd1 Br1 89.7(3) 2 1_565
N2 Pd1 Br1 89.4(3) . .
N2 Pd1 Br1 89.4(3) 2 .
N1 Pd1 Br1 90.3(3) . .
N1 Pd1 Br1 90.3(3) 2 .
Br1 Pd1 Br1 180.0 1_565 .
Pd1 Br1 Pd1 180.0 1_545 .
C2 N1 Pd1 109.9(2) . .
C2 N1 H1 109.7 . .
Pd1 N1 H1 109.7 . .
C2 N1 H2 109.7 . .
Pd1 N1 H2 109.7 . .
H1 N1 H2 108.2 . .
C3 N2 Pd1 110.1(2) . .
C3 N2 H3 109.6 . .
Pd1 N2 H3 109.6 . .
C3 N2 H4 109.6 . .
Pd1 N2 H4 109.6 . .
H3 N2 H4 108.1 . .
O1 C1 C2 111.3(7) . .
O1 C1 H5 109.4 . .
C2 C1 H5 109.4 . .
O1 C1 H6 109.4 . .
C2 C1 H6 109.4 . .
H5 C1 H6 108.0 . .
N1 C2 C3 108.0(4) . .
N1 C2 C1 111.0(4) . .
C3 C2 C1 111.9(5) . .
N1 C2 H7 108.6 . .
C3 C2 H7 108.6 . .
C1 C2 H7 108.6 . .
N2 C3 C4 112.4(4) . .
N2 C3 C2 107.8(4) . .
C4 C3 C2 114.1(5) . .
N2 C3 H8 107.4 . .
C4 C3 H8 107.4 . .
C2 C3 H8 107.4 . .
O2 C4 C3 108.9(7) . .
O2 C4 H9 109.9 . .
C3 C4 H9 109.9 . .
O2 C4 H10 109.9 . .
C3 C4 H10 109.9 . .
H9 C4 H10 108.3 . .
C1 O1 H11 109.5 . .
C4 O2 H12 109.5 . .

loop_
_geom_bond_atom_site_label_1
_geom_bond_atom_site_label_2
_geom_bond_distance
_geom_bond_site_symmetry_2
Pd1 N2 2.050(3) .
Pd1 N2 2.050(3) 2
Pd1 N1 2.055(3) .
Pd1 N1 2.055(3) 2
Pd1 Br1 2.5902(19) 1_565
Pd1 Br1 2.5916(19) .
Br1 Pd1 2.5902(19) 1_545
N1 C2 1.500(5) .
N1 H1 0.9200 .
N1 H2 0.9200 .
N2 C3 1.496(6) .
N2 H3 0.9200 .
N2 H4 0.9200 .
C1 O1 1.424(17) .
C1 C2 1.535(7) .
C1 H5 0.9900 .
C1 H6 0.9900 .
C2 C3 1.525(6) .
C2 H7 1.0000 .
C3 C4 1.519(6) .
C3 H8 1.0000 .
C4 O2 1.486(16) .
C4 H9 0.9900 .
C4 H10 0.9900 .
O1 H11 0.8400 .
O2 H12 0.8400 .

loop_
_geom_torsion_atom_site_label_1
_geom_torsion_atom_site_label_2
_geom_torsion_atom_site_label_3
_geom_torsion_atom_site_label_4
_geom_torsion
_geom_torsion_site_symmetry_1
_geom_torsion_site_symmetry_4
N2 Pd1 Br1 Pd1 51(9) . 1_545
N2 Pd1 Br1 Pd1 -129(9) 2 1_545
N1 Pd1 Br1 Pd1 134(9) . 1_545
N1 Pd1 Br1 Pd1 -46(9) 2 1_545
Br1 Pd1 Br1 Pd1 0(16) 1_565 1_545
N2 Pd1 N1 C2 -13.5(6) . .
N2 Pd1 N1 C2 167.7(6) 2 .
N1 Pd1 N1 C2 77.2(5) 2 .
Br1 Pd1 N1 C2 77.1(5) 1_565 .
Br1 Pd1 N1 C2 -102.9(5) . .
N2 Pd1 N2 C3 76.2(5) 2 .
N1 Pd1 N2 C3 -14.3(6) . .
N1 Pd1 N2 C3 166.4(6) 2 .
Br1 Pd1 N2 C3 -103.9(5) 1_565 .
Br1 Pd1 N2 C3 76.1(5) . .
Pd1 N1 C2 C3 38.2(6) . .
Pd1 N1 C2 C1 161.2(7) . .
O1 C1 C2 N1 -72.6(6) . .
O1 C1 C2 C3 48.1(5) . .
Pd1 N2 C3 C4 165.3(6) . .
Pd1 N2 C3 C2 38.7(6) . .
N1 C2 C3 N2 -50.2(6) . .
C1 C2 C3 N2 -172.7(6) . .
N1 C2 C3 C4 -175.8(7) . .
C1 C2 C3 C4 61.7(8) . .
N2 C3 C4 O2 -71.6(6) . .
C2 C3 C4 O2 51.5(5) . .
